data_7043727
loop_
_publ_author_name
'Jang, Hyo Jin'
'Hopkins, Samantha L.'
'Siegler, Maxime A.'
'Bonnet, Sylvestre'

_publ_section_title
;
 Frontier orbitals of photosubstitutionally active ruthenium complexes: an
 experimental study of the spectator ligands&#x2019; electronic properties
 influence on photoreactivity
;
_journal_name_full 'Dalton Trans.'
_journal_paper_doi 10.1039/C7DT01540B
_journal_year 2017
_chemical_formula_moiety "'C27 H17 Cl F6 N5 Ru, F6 P, C3 H6 O'"
_chemical_formula_sum 'C30 H23 Cl F12 N5 O P Ru'
_chemical_formula_weight 865.02
_space_group_crystal_system monoclinic
_space_group_IT_number 14
_space_group_name_Hall '-P 2yn'
_space_group_name_H-M_alt 'P 1 21/n 1'
_symmetry_space_group_name_Hall '-P 2yn'
_symmetry_space_group_name_H-M 'P 1 21/n 1'
_atom_sites_solution_hydrogens geom
_atom_sites_solution_primary direct
_atom_sites_solution_secondary difmap
_audit_creation_method SHELXL-2014/7
_audit_update_record
;
2017-04-19 deposited with the CCDC.
2017-07-12 downloaded from the CCDC.
;
_cell_angle_alpha 90
_cell_angle_beta 101.672(2)
_cell_angle_gamma 90
_cell_formula_units_Z 4
_cell_length_a 8.7205(2)
_cell_length_b 24.1351(6)
_cell_length_c 18.4535(3)
_cell_measurement_reflns_used 9970
_cell_measurement_temperature 110(2)
_cell_measurement_theta_max 72.06
_cell_measurement_theta_min 2.98
_cell_volume 3803.60(15)
_computing_cell_refinement
;
CrysAlisPro, Agilent Technologies,
Version 1.171.36.32 (release 02-08-2013 CrysAlis171 .NET)
(compiled Aug  2 2013,16:46:58)
;
_computing_data_collection
;
CrysAlisPro, Agilent Technologies,
Version 1.171.36.32 (release 02-08-2013 CrysAlis171 .NET)
(compiled Aug  2 2013,16:46:58)
;
_computing_data_reduction
;
CrysAlisPro, Agilent Technologies,
Version 1.171.36.32 (release 02-08-2013 CrysAlis171 .NET)
(compiled Aug  2 2013,16:46:58)
;
_computing_molecular_graphics 'SHELXTL v6.10 (Sheldrick, 2008)'
_computing_publication_material 'SHELXTL v6.10 (Sheldrick, 2008)'
_computing_structure_refinement 'SHELXL-2014/7 (Sheldrick, 2015)'
_computing_structure_solution 'SHELXS-2014/7 (Sheldrick, 2015)'
_diffrn_ambient_temperature 110(2)
_diffrn_measured_fraction_theta_full 1.000
_diffrn_measured_fraction_theta_max 1.000
_diffrn_measurement_device_type 'SuperNova, Dual, Cu at zero, Atlas'
_diffrn_measurement_method '\w scans'
_diffrn_radiation_monochromator mirror
_diffrn_radiation_source 'SuperNova (Cu) X-ray Source'
_diffrn_radiation_type CuK\a
_diffrn_radiation_wavelength 1.54178
_diffrn_reflns_av_R_equivalents 0.0783
_diffrn_reflns_av_unetI/netI 0.0512
_diffrn_reflns_Laue_measured_fraction_full 1.000
_diffrn_reflns_Laue_measured_fraction_max 1.000
_diffrn_reflns_limit_h_max 10
_diffrn_reflns_limit_h_min -10
_diffrn_reflns_limit_k_max 29
_diffrn_reflns_limit_k_min -28
_diffrn_reflns_limit_l_max 22
_diffrn_reflns_limit_l_min -22
_diffrn_reflns_number 42386
_diffrn_reflns_point_group_measured_fraction_full 1.000
_diffrn_reflns_point_group_measured_fraction_max 1.000
_diffrn_reflns_theta_full 67.679
_diffrn_reflns_theta_max 71.894
_diffrn_reflns_theta_min 3.055
_exptl_absorpt_coefficient_mu 5.203
_exptl_absorpt_correction_T_max 0.901
_exptl_absorpt_correction_T_min 0.369
_exptl_absorpt_correction_type analytical
_exptl_absorpt_process_details
;
CrysAlisPro, Agilent Technologies,
Version 1.171.36.32 (release 02-08-2013 CrysAlis171 .NET)
(compiled Aug  2 2013,16:46:58)
Analytical numeric absorption correction using a multifaceted crystal
            model based on expressions derived by R.C. Clark & J.S. Reid.
(Clark, R. C. & Reid, J. S. (1995). Acta Cryst. A51, 887-897)
;
_exptl_crystal_colour black
_exptl_crystal_density_diffrn 1.511
_exptl_crystal_description needle
_exptl_crystal_F_000 1720
_exptl_crystal_size_max 0.44
_exptl_crystal_size_mid 0.05
_exptl_crystal_size_min 0.02
_refine_diff_density_max 0.831
_refine_diff_density_min -0.732
_refine_diff_density_rms 0.082
_refine_ls_extinction_method none
_refine_ls_goodness_of_fit_ref 1.022
_refine_ls_hydrogen_treatment constr
_refine_ls_matrix_type full
_refine_ls_number_parameters 658
_refine_ls_number_reflns 7464
_refine_ls_number_restraints 706
_refine_ls_restrained_S_all 1.022
_refine_ls_R_factor_all 0.0561
_refine_ls_R_factor_gt 0.0422
_refine_ls_shift/su_max 0.001
_refine_ls_shift/su_mean 0.000
_refine_ls_structure_factor_coef Fsqd
_refine_ls_weighting_details 'w=1/[\s^2^(Fo^2^)+(0.0596P)^2^+1.9990P] where P=(Fo^2^+2Fc^2^)/3'
_refine_ls_weighting_scheme calc
_refine_ls_wR_factor_gt 0.1046
_refine_ls_wR_factor_ref 0.1130
_reflns_Friedel_coverage 0.000
_reflns_number_gt 6016
_reflns_number_total 7464
_reflns_threshold_expression 'I > 2\s(I)'
_cod_data_source_file c7dt01540b2.cif
_cod_data_source_block 2_PF6
_cod_database_code 7043727
_shelx_shelxl_version_number 2014/7
_shelx_space_group_comment
;
The symmetry employed for this shelxl refinement is uniquely defined
by the following loop, which should always be used as a source of
symmetry information in preference to the above space-group names.
They are only intended as comments.
;

loop_
_space_group_symop_operation_xyz
'x, y, z'
'-x+1/2, y+1/2, -z+1/2'
'-x, -y, -z'
'x-1/2, -y-1/2, z-1/2'

loop_
_atom_site_label
_atom_site_type_symbol
_atom_site_fract_x
_atom_site_fract_y
_atom_site_fract_z
_atom_site_U_iso_or_equiv
_atom_site_adp_type
_atom_site_occupancy
_atom_site_site_symmetry_order
_atom_site_calc_flag
_atom_site_refinement_flags_posn
_atom_site_refinement_flags_adp
_atom_site_refinement_flags_occupancy
_atom_site_disorder_assembly
_atom_site_disorder_group
Ru1 Ru 0.12667(3) 0.12111(2) 0.38134(2) 0.02657(9) Uani 1 1 d . . . . .
Cl1 Cl 0.22538(10) 0.03031(4) 0.36256(5) 0.03563(19) Uani 1 1 d . . . . .
C1 C 0.4471(4) 0.17417(16) 0.37803(19) 0.0331(7) Uani 1 1 d . . . . .
H1 H 0.4116 0.1784 0.3262 0.040 Uiso 1 1 calc R U . . .
C2 C 0.5948(4) 0.19335(18) 0.4102(2) 0.0386(8) Uani 1 1 d . . . . .
H2 H 0.6589 0.2103 0.3806 0.046 Uiso 1 1 calc R U . . .
C3 C 0.6484(4) 0.18779(18) 0.4852(2) 0.0398(8) Uani 1 1 d . . . . .
H3 H 0.7488 0.2013 0.5080 0.048 Uiso 1 1 calc R U . . .
C4 C 0.5534(4) 0.16204(17) 0.5272(2) 0.0364(8) Uani 1 1 d . . . . .
H4 H 0.5890 0.1572 0.5790 0.044 Uiso 1 1 calc R U . . .
C5 C 0.4058(4) 0.14341(15) 0.49267(18) 0.0312(7) Uani 1 1 d . . . . .
C6 C 0.2954(4) 0.11712(14) 0.53241(18) 0.0288(7) Uani 1 1 d . . . . .
C7 C 0.3193(5) 0.10516(16) 0.60729(19) 0.0337(7) Uani 1 1 d . . . . .
H7 H 0.4158 0.1139 0.6394 0.040 Uiso 1 1 calc R U . . .
C8 C 0.1985(5) 0.07993(16) 0.63451(19) 0.0363(8) Uani 1 1 d . . . . .
H8 H 0.2130 0.0714 0.6857 0.044 Uiso 1 1 calc R U . . .
C9 C 0.0572(4) 0.06714(15) 0.5876(2) 0.0347(8) Uani 1 1 d . . . . .
H9 H -0.0247 0.0496 0.6060 0.042 Uiso 1 1 calc R U . . .
C10 C 0.0385(4) 0.08063(14) 0.51320(19) 0.0286(7) Uani 1 1 d . . . . .
C11 C -0.1026(4) 0.07115(14) 0.4551(2) 0.0310(7) Uani 1 1 d . . . . .
C12 C -0.2393(4) 0.04812(16) 0.4692(2) 0.0386(8) Uani 1 1 d . . . . .
H12 H -0.2455 0.0369 0.5178 0.046 Uiso 1 1 calc R U . . .
C13 C -0.3666(4) 0.04161(17) 0.4115(3) 0.0445(10) Uani 1 1 d . . . . .
H13 H -0.4610 0.0256 0.4200 0.053 Uiso 1 1 calc R U . . .
C14 C -0.3547(4) 0.05874(18) 0.3414(3) 0.0442(9) Uani 1 1 d . . . . .
H14 H -0.4413 0.0552 0.3012 0.053 Uiso 1 1 calc R U . . .
C15 C -0.2149(4) 0.08118(17) 0.3305(2) 0.0393(8) Uani 1 1 d . . . . .
H15 H -0.2075 0.0926 0.2821 0.047 Uiso 1 1 calc R U . . .
N1 N 0.3519(3) 0.14970(12) 0.41771(15) 0.0279(6) Uani 1 1 d . . . . .
N2 N 0.1557(3) 0.10539(12) 0.48759(16) 0.0288(6) Uani 1 1 d . . . . .
N3 N -0.0898(3) 0.08737(12) 0.38551(17) 0.0310(6) Uani 1 1 d . . . . .
C16 C 0.1168(5) 0.10893(18) 0.2156(2) 0.0409(9) Uani 1 1 d . . . . .
H16 H 0.1760 0.0760 0.2284 0.049 Uiso 1 1 calc R U . . .
C17 C 0.0682(5) 0.1226(2) 0.1420(2) 0.0457(10) Uani 1 1 d . . . . .
H17 H 0.0936 0.0993 0.1046 0.055 Uiso 1 1 calc R U . . .
C18 C -0.0181(5) 0.17059(18) 0.12321(19) 0.0397(9) Uani 1 1 d . . . . .
C19 C -0.0499(4) 0.20524(16) 0.17830(18) 0.0331(7) Uani 1 1 d . . . . .
H19 H -0.1061 0.2389 0.1665 0.040 Uiso 1 1 calc R U . . .
C20 C 0.0032(4) 0.18909(15) 0.25148(17) 0.0292(7) Uani 1 1 d . . . . .
C21 C -0.0216(4) 0.22210(14) 0.31520(17) 0.0264(6) Uani 1 1 d . . . . .
C22 C -0.0898(4) 0.27399(14) 0.30945(17) 0.0279(7) Uani 1 1 d . . . . .
H22 H -0.1304 0.2896 0.2622 0.033 Uiso 1 1 calc R U . . .
C23 C -0.0983(4) 0.30304(15) 0.37317(18) 0.0293(7) Uani 1 1 d . . . . .
C24 C -0.0376(4) 0.27943(15) 0.44188(18) 0.0320(7) Uani 1 1 d . . . . .
H24 H -0.0409 0.2989 0.4863 0.038 Uiso 1 1 calc R U . . .
C25 C 0.0273(4) 0.22735(15) 0.44424(17) 0.0284(7) Uani 1 1 d . . . . .
H25 H 0.0676 0.2111 0.4911 0.034 Uiso 1 1 calc R U . . .
C26 C -0.0816(5) 0.1834(2) 0.0429(2) 0.0470(10) Uani 1 1 d . . . . .
F1 F 0.0297(4) 0.18073(17) 0.00304(13) 0.0789(11) Uani 1 1 d . . . . .
F2 F -0.1470(3) 0.23273(11) 0.03157(12) 0.0508(6) Uani 1 1 d . . . . .
F3 F -0.1918(4) 0.14647(13) 0.01354(14) 0.0671(8) Uani 1 1 d . . . . .
C27 C -0.1663(5) 0.35982(17) 0.3693(2) 0.0384(8) Uani 0.736(7) 1 d D U P A 1
F4 F -0.1976(10) 0.3811(2) 0.3035(2) 0.0835(19) Uani 0.736(7) 1 d D U P A 1
F5 F -0.2966(6) 0.3606(2) 0.3953(4) 0.0748(16) Uani 0.736(7) 1 d D U P A 1
F6 F -0.0719(6) 0.39514(17) 0.4116(3) 0.0779(17) Uani 0.736(7) 1 d D U P A 1
C27' C -0.1663(5) 0.35982(17) 0.3693(2) 0.0384(8) Uani 0.264(7) 1 d D U P A 2
F4' F -0.2914(16) 0.3644(5) 0.3143(8) 0.064(3) Uani 0.264(7) 1 d D U P A 2
F5' F -0.216(2) 0.3760(6) 0.4274(5) 0.063(3) Uani 0.264(7) 1 d D U P A 2
F6' F -0.0734(15) 0.3967(4) 0.3508(10) 0.074(3) Uani 0.264(7) 1 d D U P A 2
N4 N 0.0827(3) 0.14093(13) 0.26990(16) 0.0315(6) Uani 1 1 d . . . . .
N5 N 0.0361(3) 0.19834(12) 0.38271(14) 0.0261(5) Uani 1 1 d . . . . .
P1 P 0.4777(6) 0.2025(2) 0.1613(3) 0.0435(10) Uani 0.419(3) 1 d D U P B 1
F7 F 0.3528(10) 0.1780(5) 0.0920(5) 0.062(2) Uani 0.419(3) 1 d D U P B 1
F8 F 0.4793(12) 0.2590(4) 0.1160(4) 0.074(2) Uani 0.419(3) 1 d D U P B 1
F9 F 0.6030(11) 0.2244(5) 0.2304(4) 0.062(2) Uani 0.419(3) 1 d D U P B 1
F10 F 0.4661(11) 0.1456(3) 0.2040(4) 0.0673(19) Uani 0.419(3) 1 d D U P B 1
F11 F 0.3381(13) 0.2261(7) 0.1948(6) 0.060(3) Uani 0.419(3) 1 d D U P B 1
F12 F 0.6107(8) 0.1795(4) 0.1236(4) 0.0661(18) Uani 0.419(3) 1 d D U P B 1
P1' P 0.4869(3) 0.25124(14) 0.17369(13) 0.0427(7) Uani 0.417(2) 1 d D U P C 3
F7' F 0.3851(7) 0.3028(3) 0.1357(3) 0.0549(16) Uani 0.417(2) 1 d D U P C 3
F8' F 0.4049(11) 0.2142(4) 0.1046(4) 0.0709(18) Uani 0.417(2) 1 d D U P C 3
F9' F 0.5934(11) 0.2003(4) 0.2137(5) 0.061(2) Uani 0.417(2) 1 d D U P C 3
F10' F 0.5586(8) 0.2907(3) 0.2416(4) 0.0603(17) Uani 0.417(2) 1 d D U P C 3
F11' F 0.3530(12) 0.2346(7) 0.2157(5) 0.054(2) Uani 0.417(2) 1 d D U P C 3
F12' F 0.6228(8) 0.2681(4) 0.1330(4) 0.0679(19) Uani 0.417(2) 1 d D U P C 3
P1C P 0.4783(18) 0.2132(8) 0.1643(9) 0.051(2) Uani 0.164(3) 1 d D U P D 2
F7C F 0.392(3) 0.1696(10) 0.1040(13) 0.066(4) Uani 0.164(3) 1 d D U P D 2
F8C F 0.558(3) 0.1609(8) 0.2083(10) 0.071(4) Uani 0.164(3) 1 d D U P D 2
F9C F 0.575(2) 0.2548(9) 0.2257(9) 0.057(3) Uani 0.164(3) 1 d D U P D 2
F10C F 0.388(2) 0.2639(8) 0.1173(10) 0.064(4) Uani 0.164(3) 1 d D U P D 2
F11C F 0.343(2) 0.2091(10) 0.2087(13) 0.056(4) Uani 0.164(3) 1 d D U P D 2
F12C F 0.6098(19) 0.2214(10) 0.1187(8) 0.063(3) Uani 0.164(3) 1 d D U P D 2
C1S C 0.2999(19) 0.3323(7) 0.3356(7) 0.048(4) Uani 0.491(19) 1 d D U P E 1
H1S1 H 0.2769 0.3551 0.3760 0.072 Uiso 0.491(19) 1 calc R U P E 1
H1S2 H 0.4136 0.3289 0.3407 0.072 Uiso 0.491(19) 1 calc R U P E 1
H1S3 H 0.2540 0.2954 0.3376 0.072 Uiso 0.491(19) 1 calc R U P E 1
C2S C 0.2314(15) 0.3591(6) 0.2627(7) 0.043(3) Uani 0.491(19) 1 d D U P E 1
C3S C 0.3225(16) 0.4054(6) 0.2389(9) 0.072(4) Uani 0.491(19) 1 d D U P E 1
H3S1 H 0.2672 0.4195 0.1909 0.109 Uiso 0.491(19) 1 calc R U P E 1
H3S2 H 0.4263 0.3920 0.2345 0.109 Uiso 0.491(19) 1 calc R U P E 1
H3S3 H 0.3340 0.4352 0.2756 0.109 Uiso 0.491(19) 1 calc R U P E 1
O1S O 0.106(2) 0.3453(11) 0.2268(13) 0.056(6) Uani 0.491(19) 1 d D U P E 1
C1S' C 0.327(2) 0.3147(6) 0.3207(7) 0.047(3) Uani 0.509(19) 1 d D . P E 2
H1S4 H 0.2597 0.2848 0.3319 0.071 Uiso 0.509(19) 1 calc R U P E 2
H1S5 H 0.3392 0.3428 0.3598 0.071 Uiso 0.509(19) 1 calc R U P E 2
H1S6 H 0.4303 0.2996 0.3180 0.071 Uiso 0.509(19) 1 calc R U P E 2
C2S' C 0.2545(14) 0.3407(6) 0.2477(6) 0.038(3) Uani 0.509(19) 1 d D . P E 2
C3S' C 0.3598(12) 0.3723(5) 0.2084(5) 0.053(4) Uani 0.509(19) 1 d D . P E 2
H3S4 H 0.4281 0.3464 0.1890 0.079 Uiso 0.509(19) 1 calc R U P E 2
H3S5 H 0.4239 0.3980 0.2430 0.079 Uiso 0.509(19) 1 calc R U P E 2
H3S6 H 0.2967 0.3932 0.1675 0.079 Uiso 0.509(19) 1 calc R U P E 2
O1S' O 0.1185(16) 0.3337(10) 0.2194(12) 0.043(4) Uani 0.509(19) 1 d D . P E 2

loop_
_atom_site_aniso_label
_atom_site_aniso_U_11
_atom_site_aniso_U_22
_atom_site_aniso_U_33
_atom_site_aniso_U_23
_atom_site_aniso_U_13
_atom_site_aniso_U_12
Ru1 0.01808(13) 0.03893(14) 0.02107(13) 0.00160(10) 0.00010(8) -0.00223(10)
Cl1 0.0219(4) 0.0405(4) 0.0439(4) 0.0024(3) 0.0053(3) -0.0004(3)
C1 0.0295(19) 0.048(2) 0.0229(15) 0.0041(14) 0.0073(13) -0.0054(15)
C2 0.0267(18) 0.057(2) 0.0338(19) 0.0049(16) 0.0100(15) -0.0087(16)
C3 0.0249(18) 0.060(2) 0.0335(18) 0.0009(16) 0.0021(14) -0.0129(16)
C4 0.0246(18) 0.055(2) 0.0260(16) 0.0012(15) -0.0020(13) -0.0063(15)
C5 0.0274(18) 0.0424(18) 0.0225(15) 0.0014(13) 0.0021(13) -0.0013(14)
C6 0.0228(16) 0.0390(17) 0.0240(15) 0.0004(13) 0.0034(12) -0.0013(13)
C7 0.0322(19) 0.045(2) 0.0229(15) 0.0005(13) 0.0034(13) -0.0030(14)
C8 0.041(2) 0.048(2) 0.0211(15) 0.0026(14) 0.0082(14) -0.0055(16)
C9 0.0338(19) 0.0419(19) 0.0316(17) -0.0007(14) 0.0141(15) -0.0041(15)
C10 0.0227(16) 0.0332(16) 0.0307(16) 0.0020(13) 0.0072(13) 0.0017(13)
C11 0.0224(17) 0.0351(17) 0.0363(18) -0.0006(14) 0.0073(14) 0.0009(13)
C12 0.0227(18) 0.0416(19) 0.053(2) 0.0036(16) 0.0118(16) 0.0003(14)
C13 0.0151(17) 0.046(2) 0.071(3) 0.0079(19) 0.0070(17) -0.0032(14)
C14 0.0173(17) 0.053(2) 0.057(2) 0.0015(19) -0.0059(16) -0.0010(15)
C15 0.0261(18) 0.046(2) 0.040(2) 0.0032(16) -0.0064(15) -0.0002(15)
N1 0.0224(14) 0.0400(15) 0.0200(12) 0.0021(11) 0.0009(10) -0.0016(11)
N2 0.0184(13) 0.0381(15) 0.0293(14) 0.0044(11) 0.0030(11) 0.0003(11)
N3 0.0191(13) 0.0374(15) 0.0343(15) 0.0008(12) 0.0000(11) -0.0007(11)
C16 0.037(2) 0.056(2) 0.0275(17) -0.0080(16) -0.0006(15) 0.0099(17)
C17 0.039(2) 0.069(3) 0.0257(17) -0.0157(17) -0.0012(15) 0.0123(19)
C18 0.035(2) 0.063(2) 0.0177(16) -0.0037(15) -0.0027(14) 0.0075(17)
C19 0.0279(18) 0.051(2) 0.0187(15) -0.0042(14) 0.0016(13) 0.0028(15)
C20 0.0228(16) 0.0455(19) 0.0183(14) -0.0025(13) 0.0016(12) -0.0020(13)
C21 0.0195(15) 0.0407(17) 0.0180(14) -0.0006(12) 0.0016(11) -0.0057(12)
C22 0.0218(16) 0.0419(18) 0.0196(14) 0.0030(12) 0.0032(12) -0.0050(13)
C23 0.0230(16) 0.0410(18) 0.0237(15) 0.0006(13) 0.0047(12) -0.0056(13)
C24 0.0311(18) 0.0457(19) 0.0192(14) -0.0020(13) 0.0051(13) -0.0061(14)
C25 0.0237(16) 0.0427(18) 0.0175(14) 0.0025(12) 0.0011(12) -0.0029(13)
C26 0.043(2) 0.076(3) 0.0194(16) -0.0080(17) -0.0008(15) 0.012(2)
F1 0.065(2) 0.151(3) 0.0215(11) 0.0014(15) 0.0117(12) 0.042(2)
F2 0.0574(16) 0.0701(16) 0.0214(10) 0.0029(10) -0.0004(10) 0.0124(13)
F3 0.082(2) 0.0750(19) 0.0310(12) -0.0111(12) -0.0213(13) 0.0005(16)
C27 0.043(2) 0.0432(18) 0.0296(16) 0.0006(14) 0.0079(15) 0.0004(16)
F4 0.160(6) 0.058(3) 0.0335(19) 0.0114(18) 0.021(3) 0.040(3)
F5 0.052(3) 0.060(3) 0.126(5) 0.011(3) 0.048(3) 0.013(2)
F6 0.072(3) 0.043(2) 0.098(4) -0.020(2) -0.033(3) 0.0020(18)
C27' 0.043(2) 0.0432(18) 0.0296(16) 0.0006(14) 0.0079(15) 0.0004(16)
F4' 0.072(7) 0.046(5) 0.062(6) -0.001(5) -0.015(5) 0.021(5)
F5' 0.093(8) 0.068(6) 0.033(4) -0.005(4) 0.023(5) 0.033(6)
F6' 0.064(6) 0.043(5) 0.118(8) 0.005(6) 0.022(6) 0.004(5)
N4 0.0208(14) 0.0472(16) 0.0251(13) -0.0068(12) 0.0013(11) -0.0008(12)
N5 0.0191(13) 0.0408(15) 0.0176(12) 0.0032(10) 0.0018(10) -0.0052(11)
P1 0.0310(15) 0.083(3) 0.0166(14) 0.0013(15) 0.0042(12) -0.0057(15)
F7 0.048(5) 0.109(6) 0.025(3) 0.001(4) -0.003(3) -0.021(4)
F8 0.081(5) 0.100(5) 0.042(3) 0.017(3) 0.016(4) -0.019(4)
F9 0.046(4) 0.106(6) 0.031(3) -0.013(4) -0.003(3) -0.022(5)
F10 0.078(5) 0.083(4) 0.039(3) 0.010(3) 0.009(3) -0.005(4)
F11 0.044(4) 0.095(6) 0.040(6) -0.001(5) 0.008(4) -0.008(4)
F12 0.046(3) 0.110(5) 0.046(3) -0.018(4) 0.018(3) -0.003(4)
P1' 0.0352(13) 0.0736(19) 0.0197(11) 0.0081(12) 0.0063(9) 0.0022(12)
F7' 0.042(3) 0.080(4) 0.040(3) 0.011(3) 0.001(3) 0.009(3)
F8' 0.085(4) 0.096(5) 0.030(3) -0.009(3) 0.008(3) -0.008(4)
F9' 0.063(4) 0.079(5) 0.038(4) 0.001(4) 0.006(3) -0.005(4)
F10' 0.049(4) 0.079(5) 0.047(3) -0.006(3) -0.004(3) 0.006(3)
F11' 0.043(4) 0.097(6) 0.023(4) 0.011(4) 0.011(3) -0.003(4)
F12' 0.053(4) 0.106(5) 0.049(3) 0.028(4) 0.022(3) 0.018(4)
P1C 0.043(4) 0.087(4) 0.021(3) 0.007(4) 0.004(3) -0.004(4)
F7C 0.063(8) 0.098(8) 0.034(7) -0.005(7) 0.003(7) -0.007(7)
F8C 0.063(7) 0.096(8) 0.046(6) -0.005(7) -0.004(7) -0.006(7)
F9C 0.047(6) 0.089(7) 0.029(6) -0.001(6) -0.009(5) 0.001(7)
F10C 0.060(7) 0.087(7) 0.041(6) 0.015(6) -0.004(6) 0.005(7)
F11C 0.043(7) 0.095(8) 0.027(7) 0.005(7) 0.003(6) -0.014(7)
F12C 0.054(6) 0.107(7) 0.028(5) 0.006(6) 0.007(5) -0.012(6)
C1S 0.043(7) 0.079(10) 0.018(5) 0.009(5) -0.003(4) -0.008(6)
C2S 0.036(5) 0.067(7) 0.025(5) 0.012(5) 0.008(4) 0.003(5)
C3S 0.071(8) 0.069(8) 0.076(8) 0.023(7) 0.010(6) -0.006(6)
O1S 0.044(7) 0.091(12) 0.033(6) 0.023(8) 0.004(5) 0.007(6)
C1S' 0.055(8) 0.056(7) 0.026(6) 0.008(5) -0.004(5) -0.013(5)
C2S' 0.042(6) 0.051(6) 0.019(4) 0.004(4) 0.005(4) -0.005(5)
C3S' 0.049(6) 0.069(8) 0.037(5) 0.016(5) 0.002(4) -0.021(5)
O1S' 0.022(4) 0.074(8) 0.031(5) 0.005(4) 0.001(4) 0.000(5)

loop_
_atom_type_symbol
_atom_type_description
_atom_type_scat_dispersion_real
_atom_type_scat_dispersion_imag
_atom_type_scat_source
C C 0.0181 0.0091 'International Tables Vol C Tables 4.2.6.8 and 6.1.1.4'
H H 0.0000 0.0000 'International Tables Vol C Tables 4.2.6.8 and 6.1.1.4'
Cl Cl 0.3639 0.7018 'International Tables Vol C Tables 4.2.6.8 and 6.1.1.4'
F F 0.0727 0.0534 'International Tables Vol C Tables 4.2.6.8 and 6.1.1.4'
N N 0.0311 0.0180 'International Tables Vol C Tables 4.2.6.8 and 6.1.1.4'
P P 0.2955 0.4335 'International Tables Vol C Tables 4.2.6.8 and 6.1.1.4'
Ru Ru 0.0552 3.2960 'International Tables Vol C Tables 4.2.6.8 and 6.1.1.4'
O O 0.0492 0.0322 'International Tables Vol C Tables 4.2.6.8 and 6.1.1.4'

loop_
_geom_angle_atom_site_label_1
_geom_angle_atom_site_label_2
_geom_angle_atom_site_label_3
_geom_angle
N2 Ru1 N5 97.89(11)
N2 Ru1 N1 79.49(11)
N5 Ru1 N1 92.06(11)
N2 Ru1 N4 176.05(12)
N5 Ru1 N4 78.79(11)
N1 Ru1 N4 102.64(11)
N2 Ru1 N3 79.70(12)
N5 Ru1 N3 90.05(11)
N1 Ru1 N3 159.18(11)
N4 Ru1 N3 98.09(12)
N2 Ru1 Cl1 89.44(9)
N5 Ru1 Cl1 172.58(8)
N1 Ru1 Cl1 90.39(8)
N4 Ru1 Cl1 93.85(9)
N3 Ru1 Cl1 90.14(8)
N1 C1 C2 122.4(3)
N1 C1 H1 118.8
C2 C1 H1 118.8
C3 C2 C1 119.7(3)
C3 C2 H2 120.1
C1 C2 H2 120.1
C2 C3 C4 119.1(3)
C2 C3 H3 120.5
C4 C3 H3 120.5
C3 C4 C5 119.3(3)
C3 C4 H4 120.3
C5 C4 H4 120.3
N1 C5 C4 121.4(3)
N1 C5 C6 115.1(3)
C4 C5 C6 123.4(3)
N2 C6 C7 120.0(3)
N2 C6 C5 112.6(3)
C7 C6 C5 127.4(3)
C6 C7 C8 118.5(3)
C6 C7 H7 120.7
C8 C7 H7 120.7
C9 C8 C7 120.8(3)
C9 C8 H8 119.6
C7 C8 H8 119.6
C10 C9 C8 118.4(3)
C10 C9 H9 120.8
C8 C9 H9 120.8
N2 C10 C9 120.3(3)
N2 C10 C11 113.2(3)
C9 C10 C11 126.5(3)
N3 C11 C12 121.7(3)
N3 C11 C10 115.0(3)
C12 C11 C10 123.3(3)
C13 C12 C11 119.3(4)
C13 C12 H12 120.4
C11 C12 H12 120.4
C12 C13 C14 119.0(4)
C12 C13 H13 120.5
C14 C13 H13 120.5
C13 C14 C15 119.2(4)
C13 C14 H14 120.4
C15 C14 H14 120.4
N3 C15 C14 122.6(4)
N3 C15 H15 118.7
C14 C15 H15 118.7
C1 N1 C5 118.1(3)
C1 N1 Ru1 128.3(2)
C5 N1 Ru1 113.5(2)
C10 N2 C6 121.9(3)
C10 N2 Ru1 118.8(2)
C6 N2 Ru1 119.2(2)
C15 N3 C11 118.1(3)
C15 N3 Ru1 128.6(3)
C11 N3 Ru1 113.3(2)
N4 C16 C17 121.8(4)
N4 C16 H16 119.1
C17 C16 H16 119.1
C16 C17 C18 119.3(3)
C16 C17 H17 120.4
C18 C17 H17 120.4
C17 C18 C19 120.0(3)
C17 C18 C26 119.4(3)
C19 C18 C26 120.6(4)
C18 C19 C20 117.7(4)
C18 C19 H19 121.1
C20 C19 H19 121.1
N4 C20 C19 122.3(3)
N4 C20 C21 114.4(3)
C19 C20 C21 123.3(3)
N5 C21 C22 121.5(3)
N5 C21 C20 114.4(3)
C22 C21 C20 124.0(3)
C21 C22 C23 119.4(3)
C21 C22 H22 120.3
C23 C22 H22 120.3
C22 C23 C24 119.3(3)
C22 C23 C27' 121.0(3)
C24 C23 C27' 119.6(3)
C22 C23 C27 121.0(3)
C24 C23 C27 119.6(3)
C25 C24 C23 118.7(3)
C25 C24 H24 120.6
C23 C24 H24 120.6
N5 C25 C24 122.7(3)
N5 C25 H25 118.6
C24 C25 H25 118.6
F2 C26 F1 107.2(4)
F2 C26 F3 106.5(4)
F1 C26 F3 106.7(4)
F2 C26 C18 113.8(3)
F1 C26 C18 111.7(4)
F3 C26 C18 110.6(4)
F4 C27 F5 107.5(5)
F4 C27 F6 106.5(5)
F5 C27 F6 104.8(5)
F4 C27 C23 114.6(4)
F5 C27 C23 111.1(4)
F6 C27 C23 111.7(4)
F5' C27' F6' 110.0(10)
F5' C27' F4' 104.3(9)
F6' C27' F4' 101.5(9)
F5' C27' C23 115.8(6)
F6' C27' C23 112.3(6)
F4' C27' C23 111.6(6)
C16 N4 C20 118.9(3)
C16 N4 Ru1 125.6(3)
C20 N4 Ru1 115.3(2)
C25 N5 C21 118.3(3)
C25 N5 Ru1 125.2(2)
C21 N5 Ru1 116.5(2)
F12 P1 F11 176.7(7)
F12 P1 F9 91.4(5)
F11 P1 F9 91.5(6)
F12 P1 F10 92.4(5)
F11 P1 F10 89.2(7)
F9 P1 F10 89.6(6)
F12 P1 F8 89.0(5)
F11 P1 F8 89.1(7)
F9 P1 F8 93.3(6)
F10 P1 F8 176.7(6)
F12 P1 F7 87.7(5)
F11 P1 F7 89.5(6)
F9 P1 F7 178.0(8)
F10 P1 F7 88.6(5)
F8 P1 F7 88.5(6)
F11' P1' F12' 179.0(5)
F11' P1' F10' 88.7(5)
F12' P1' F10' 90.4(5)
F11' P1' F8' 89.7(5)
F12' P1' F8' 91.3(5)
F10' P1' F8' 176.2(5)
F11' P1' F7' 90.7(6)
F12' P1' F7' 89.7(4)
F10' P1' F7' 88.6(4)
F8' P1' F7' 88.1(4)
F11' P1' F9' 89.8(6)
F12' P1' F9' 89.7(4)
F10' P1' F9' 89.8(4)
F8' P1' F9' 93.5(5)
F7' P1' F9' 178.3(5)
F12C P1C F11C 176.2(16)
F12C P1C F8C 94.7(12)
F11C P1C F8C 88.8(13)
F12C P1C F7C 90.2(12)
F11C P1C F7C 91.3(13)
F8C P1C F7C 85.9(12)
F12C P1C F10C 86.9(12)
F11C P1C F10C 89.6(13)
F8C P1C F10C 176.4(14)
F7C P1C F10C 90.8(13)
F12C P1C F9C 87.9(11)
F11C P1C F9C 90.8(12)
F8C P1C F9C 91.3(12)
F7C P1C F9C 176.5(15)
F10C P1C F9C 92.0(12)
C2S C1S H1S1 109.5
C2S C1S H1S2 109.5
H1S1 C1S H1S2 109.5
C2S C1S H1S3 109.5
H1S1 C1S H1S3 109.5
H1S2 C1S H1S3 109.5
O1S C2S C3S 121.6(13)
O1S C2S C1S 121.7(13)
C3S C2S C1S 116.6(11)
C2S C3S H3S1 109.5
C2S C3S H3S2 109.5
H3S1 C3S H3S2 109.5
C2S C3S H3S3 109.5
H3S1 C3S H3S3 109.5
H3S2 C3S H3S3 109.5
C2S' C1S' H1S4 109.5
C2S' C1S' H1S5 109.5
H1S4 C1S' H1S5 109.5
C2S' C1S' H1S6 109.5
H1S4 C1S' H1S6 109.5
H1S5 C1S' H1S6 109.5
O1S' C2S' C3S' 120.7(12)
O1S' C2S' C1S' 121.8(12)
C3S' C2S' C1S' 117.3(9)
C2S' C3S' H3S4 109.5
C2S' C3S' H3S5 109.5
H3S4 C3S' H3S5 109.5
C2S' C3S' H3S6 109.5
H3S4 C3S' H3S6 109.5
H3S5 C3S' H3S6 109.5

loop_
_geom_bond_atom_site_label_1
_geom_bond_atom_site_label_2
_geom_bond_distance
Ru1 N2 1.962(3)
Ru1 N5 2.026(3)
Ru1 N1 2.062(3)
Ru1 N4 2.070(3)
Ru1 N3 2.071(3)
Ru1 Cl1 2.4050(9)
C1 N1 1.350(4)
C1 C2 1.384(5)
C1 H1 0.9500
C2 C3 1.375(5)
C2 H2 0.9500
C3 C4 1.390(5)
C3 H3 0.9500
C4 C5 1.391(5)
C4 H4 0.9500
C5 N1 1.376(4)
C5 C6 1.467(5)
C6 N2 1.357(4)
C6 C7 1.385(5)
C7 C8 1.395(5)
C7 H7 0.9500
C8 C9 1.390(5)
C8 H8 0.9500
C9 C10 1.388(5)
C9 H9 0.9500
C10 N2 1.349(4)
C10 C11 1.477(5)
C11 N3 1.369(5)
C11 C12 1.387(5)
C12 C13 1.382(6)
C12 H12 0.9500
C13 C14 1.382(6)
C13 H13 0.9500
C14 C15 1.385(6)
C14 H14 0.9500
C15 N3 1.340(5)
C15 H15 0.9500
C16 N4 1.345(5)
C16 C17 1.379(5)
C16 H16 0.9500
C17 C18 1.387(6)
C17 H17 0.9500
C18 C19 1.387(5)
C18 C26 1.506(5)
C19 C20 1.392(5)
C19 H19 0.9500
C20 N4 1.361(5)
C20 C21 1.472(4)
C21 N5 1.371(4)
C21 C22 1.381(5)
C22 C23 1.384(5)
C22 H22 0.9500
C23 C24 1.393(5)
C23 C27' 1.489(5)
C23 C27 1.489(5)
C24 C25 1.375(5)
C24 H24 0.9500
C25 N5 1.349(4)
C25 H25 0.9500
C26 F2 1.318(5)
C26 F1 1.332(5)
C26 F3 1.342(6)
C27 F4 1.296(5)
C27 F5 1.319(6)
C27 F6 1.324(6)
C27' F5' 1.295(9)
C27' F6' 1.295(11)
C27' F4' 1.337(11)
P1 F12 1.569(7)
P1 F11 1.579(10)
P1 F9 1.592(7)
P1 F10 1.595(9)
P1 F8 1.602(9)
P1 F7 1.615(7)
P1' F11' 1.578(9)
P1' F12' 1.579(6)
P1' F10' 1.597(7)
P1' F8' 1.602(8)
P1' F7' 1.604(7)
P1' F9' 1.625(8)
P1C F12C 1.566(14)
P1C F11C 1.570(14)
P1C F8C 1.584(16)
P1C F7C 1.605(14)
P1C F10C 1.611(16)
P1C F9C 1.618(14)
C1S C2S 1.502(11)
C1S H1S1 0.9800
C1S H1S2 0.9800
C1S H1S3 0.9800
C2S O1S 1.207(12)
C2S C3S 1.489(12)
C3S H3S1 0.9800
C3S H3S2 0.9800
C3S H3S3 0.9800
C1S' C2S' 1.505(11)
C1S' H1S4 0.9800
C1S' H1S5 0.9800
C1S' H1S6 0.9800
C2S' O1S' 1.208(11)
C2S' C3S' 1.489(10)
C3S' H3S4 0.9800
C3S' H3S5 0.9800
C3S' H3S6 0.9800

loop_
_geom_torsion_atom_site_label_1
_geom_torsion_atom_site_label_2
_geom_torsion_atom_site_label_3
_geom_torsion_atom_site_label_4
_geom_torsion
N1 C1 C2 C3 -0.2(6)
C1 C2 C3 C4 1.0(7)
C2 C3 C4 C5 -1.1(7)
C3 C4 C5 N1 0.3(6)
C3 C4 C5 C6 -178.3(4)
N1 C5 C6 N2 -2.2(5)
C4 C5 C6 N2 176.4(4)
N1 C5 C6 C7 179.2(4)
C4 C5 C6 C7 -2.1(6)
N2 C6 C7 C8 1.4(5)
C5 C6 C7 C8 179.9(4)
C6 C7 C8 C9 -0.1(6)
C7 C8 C9 C10 -0.7(6)
C8 C9 C10 N2 0.2(5)
C8 C9 C10 C11 -179.2(3)
N2 C10 C11 N3 1.8(4)
C9 C10 C11 N3 -178.8(3)
N2 C10 C11 C12 -177.6(3)
C9 C10 C11 C12 1.8(6)
N3 C11 C12 C13 -0.4(6)
C10 C11 C12 C13 178.9(4)
C11 C12 C13 C14 -0.6(6)
C12 C13 C14 C15 1.0(6)
C13 C14 C15 N3 -0.4(7)
C2 C1 N1 C5 -0.6(6)
C2 C1 N1 Ru1 177.6(3)
C4 C5 N1 C1 0.6(5)
C6 C5 N1 C1 179.3(3)
C4 C5 N1 Ru1 -177.9(3)
C6 C5 N1 Ru1 0.8(4)
C9 C10 N2 C6 1.1(5)
C11 C10 N2 C6 -179.4(3)
C9 C10 N2 Ru1 177.7(3)
C11 C10 N2 Ru1 -2.8(4)
C7 C6 N2 C10 -2.0(5)
C5 C6 N2 C10 179.3(3)
C7 C6 N2 Ru1 -178.5(3)
C5 C6 N2 Ru1 2.8(4)
C14 C15 N3 C11 -0.6(6)
C14 C15 N3 Ru1 -178.7(3)
C12 C11 N3 C15 1.0(5)
C10 C11 N3 C15 -178.4(3)
C12 C11 N3 Ru1 179.3(3)
C10 C11 N3 Ru1 0.0(4)
N4 C16 C17 C18 0.0(7)
C16 C17 C18 C19 2.2(7)
C16 C17 C18 C26 -175.4(4)
C17 C18 C19 C20 -1.9(6)
C26 C18 C19 C20 175.7(4)
C18 C19 C20 N4 -0.6(6)
C18 C19 C20 C21 179.6(3)
N4 C20 C21 N5 -1.5(4)
C19 C20 C21 N5 178.4(3)
N4 C20 C21 C22 175.4(3)
C19 C20 C21 C22 -4.8(5)
N5 C21 C22 C23 0.8(5)
C20 C21 C22 C23 -175.8(3)
C21 C22 C23 C24 0.2(5)
C21 C22 C23 C27' 178.0(3)
C21 C22 C23 C27 178.0(3)
C22 C23 C24 C25 -0.9(5)
C27' C23 C24 C25 -178.8(3)
C27 C23 C24 C25 -178.8(3)
C23 C24 C25 N5 0.7(5)
C17 C18 C26 F2 -173.2(4)
C19 C18 C26 F2 9.2(6)
C17 C18 C26 F1 -51.6(6)
C19 C18 C26 F1 130.7(5)
C17 C18 C26 F3 67.0(5)
C19 C18 C26 F3 -110.6(5)
C22 C23 C27 F4 -7.8(7)
C24 C23 C27 F4 170.0(5)
C22 C23 C27 F5 114.3(5)
C24 C23 C27 F5 -67.9(6)
C22 C23 C27 F6 -129.1(5)
C24 C23 C27 F6 48.8(6)
C22 C23 C27' F5' 158.3(10)
C24 C23 C27' F5' -23.8(11)
C22 C23 C27' F6' -74.1(10)
C24 C23 C27' F6' 103.7(10)
C22 C23 C27' F4' 39.1(10)
C24 C23 C27' F4' -143.0(9)
C17 C16 N4 C20 -2.5(6)
C17 C16 N4 Ru1 172.8(3)
C19 C20 N4 C16 2.8(5)
C21 C20 N4 C16 -177.3(3)
C19 C20 N4 Ru1 -173.0(3)
C21 C20 N4 Ru1 6.9(4)
C24 C25 N5 C21 0.3(5)
C24 C25 N5 Ru1 -179.0(3)
C22 C21 N5 C25 -1.1(5)
C20 C21 N5 C25 175.9(3)
C22 C21 N5 Ru1 178.3(2)
C20 C21 N5 Ru1 -4.8(4)
